data_7102605
loop_
_publ_author_name
'Anthony, S Philip'
'Radhakrishnan, T P'

_publ_section_title
;
 Helical and network coordination polymers based on a novel
 C2-symmetric ligand : SHG enhancement through specific metal
 coordination.
;
_journal_issue 9
_journal_name_full 'Chemical communications (Cambridge, England)'
_journal_page_first 1058
_journal_page_last 1059
_journal_paper_doi 10.1039/b316931f
_journal_year 2004
_chemical_formula_sum 'C14 H18 Cu0.5 F3 N2 O P0.5'
_chemical_formula_weight 334.56
_chemical_name_common Copper(BCDC)Hexafluorophosphate.Tetrahydrofuran
_chemical_name_systematic
;
Copper(BCDC)Hexafluorophosphate.Tetrahydrofuran
;
_space_group_IT_number 18
_symmetry_cell_setting orthorhombic
_symmetry_Int_Tables_number 18
_symmetry_space_group_name_Hall 'P 2bc 2'
_symmetry_space_group_name_H-M 'P 2 21 21'
_atom_sites_solution_hydrogens geom
_atom_sites_solution_primary direct
_atom_sites_solution_secondary difmap
_audit_creation_method SHELXL-97
_cell_angle_alpha 90.00
_cell_angle_beta 90.00
_cell_angle_gamma 90.00
_cell_formula_units_Z 4
_cell_length_a 9.5577(9)
_cell_length_b 10.4800(12)
_cell_length_c 15.639(2)
_cell_measurement_temperature 293(2)
_cell_volume 1566.5(3)
_computing_structure_refinement 'SHELXL-97 (Sheldrick, 1997)'
_computing_structure_solution 'SHELXS-97 (Sheldrick, 1990)'
_diffrn_ambient_temperature 293(2)
_diffrn_measured_fraction_theta_full 1.000
_diffrn_measured_fraction_theta_max 1.000
_diffrn_radiation_monochromator graphite
_diffrn_radiation_source 'fine-focus sealed tube'
_diffrn_radiation_type MoK\a
_diffrn_radiation_wavelength 0.71073
_diffrn_reflns_av_R_equivalents 0.0000
_diffrn_reflns_av_sigmaI/netI 0.0619
_diffrn_reflns_limit_h_max 14
_diffrn_reflns_limit_h_min 0
_diffrn_reflns_limit_k_max 15
_diffrn_reflns_limit_k_min 0
_diffrn_reflns_limit_l_max 23
_diffrn_reflns_limit_l_min 0
_diffrn_reflns_number 3086
_diffrn_reflns_theta_full 31.96
_diffrn_reflns_theta_max 31.96
_diffrn_reflns_theta_min 2.13
_exptl_absorpt_coefficient_mu 0.82
_exptl_absorpt_correction_T_max 0.9990
_exptl_absorpt_correction_T_min 0.9756
_exptl_absorpt_correction_type 'Empirical (psi-scan)'
_exptl_crystal_colour Colorless
_exptl_crystal_density_diffrn 1.419
_exptl_crystal_density_method 'not measured'
_exptl_crystal_description Cube
_exptl_crystal_F_000 692
_exptl_crystal_size_max '0.56 mm'
_exptl_crystal_size_mid '0.52 mm'
_exptl_crystal_size_min '0.48 mm'
_refine_diff_density_max 0.67
_refine_diff_density_min -0.35
_refine_diff_density_rms 0.07
_refine_ls_abs_structure_details 'Flack H D (1983), Acta Cryst. A39, 876-881'
_refine_ls_abs_structure_Flack -0.0424(439)
_refine_ls_extinction_method none
_refine_ls_goodness_of_fit_ref 1.155
_refine_ls_hydrogen_treatment mixed
_refine_ls_matrix_type full
_refine_ls_number_parameters 196
_refine_ls_number_reflns 1530
_refine_ls_number_restraints 0
_refine_ls_restrained_S_all 1.155
_refine_ls_R_factor_all 0.1522
_refine_ls_R_factor_gt 0.0653
_refine_ls_shift/su_max 0.000
_refine_ls_shift/su_mean 0.000
_refine_ls_structure_factor_coef Fsqd
_refine_ls_weighting_details 'w=1/[\s^2^(Fo^2^)+(0.0933P)^2^+0.0143P] where P=(Fo^2^+2Fc^2^)/3'
_refine_ls_weighting_scheme calc
_refine_ls_wR_factor_gt 0.1464
_refine_ls_wR_factor_ref 0.2112
_reflns_number_gt 1530
_reflns_number_total 3030
_reflns_threshold_expression >2sigma(I)
_cod_data_source_file b316931f.txt
_cod_data_source_block CUBCDCPF6THF
_cod_depositor_comments
;
The following automatic conversions were performed:
'_symmetry_cell_setting' value 'Orthorhombic' changed to 'orthorhombic'
according to '/home/saulius/struct/CIF-dictionaries/cif_core.dic'
dictionary named 'cif_core.dic' version 2.4.1 from 2010-06-29.

Automatic conversion script
Id: cif_fix_enum 1527 2010-12-29 10:47:43Z saulius 

The following automatic conversions were performed:

'_refine_ls_weighting_scheme' value 'calc
w=1/[\s^2^(Fo^2^)+(0.0933P)^2^+0.0143P] where P=(Fo^2^+2Fc^2^)/3' was
changed to 'calc'. New tag '_refine_ls_weighting_details' was
created. The value of the new tag was set to
'w=1/[\s^2^(Fo^2^)+(0.0933P)^2^+0.0143P] where P=(Fo^2^+2Fc^2^)/3'.

Automatic conversion script
Id: cif_fix_values 3143 2015-03-26 13:38:13Z robertas 
;
_cod_original_sg_symbol_H-M P22121
_cod_original_formula_sum 'C14 H18 Cu0.50 F3 N2 O P0.50'
_cod_database_code 7102605

loop_
_symmetry_equiv_pos_as_xyz
'x, y, z'
'-x, -y+1/2, z+1/2'
'x, -y, -z'
'-x, y+1/2, -z+1/2'

loop_
_atom_site_label
_atom_site_type_symbol
_atom_site_fract_x
_atom_site_fract_y
_atom_site_fract_z
_atom_site_U_iso_or_equiv
_atom_site_adp_type
_atom_site_occupancy
_atom_site_calc_flag
_atom_site_refinement_flags
Cu1 Cu 0.55299(11) 1.0000 1.0000 0.0492(4) Uani 1 d S
N3 N 0.7317(6) 0.8805(5) 0.9588(3) 0.0446(13) Uani 1 d .
H3 H 0.7429 0.8185 0.9990 0.054 Uiso 1 calc R
N4 N 0.5226(7) 0.5776(6) 0.5994(4) 0.0605(16) Uani 1 d .
C5 C 0.8581(7) 0.9584(6) 0.9599(4) 0.0483(17) Uani 1 d .
H5 H 0.8558 1.0148 0.9099 0.058 Uiso 1 calc R
C6 C 0.9936(8) 0.8799(8) 0.9559(5) 0.063(2) Uani 1 d .
H6A H 0.9937 0.8195 1.0029 0.076 Uiso 1 calc R
H6B H 0.9939 0.8312 0.9031 0.076 Uiso 1 calc R
C7 C 1.1243(9) 0.9570(10) 0.9600(5) 0.080(3) Uani 1 d .
H7A H 1.1318 1.0094 0.9091 0.096 Uiso 1 calc R
H7B H 1.2046 0.9004 0.9618 0.096 Uiso 1 calc R
C8 C 0.6909(7) 0.8195(6) 0.8823(3) 0.0419(15) Uani 1 d .
C9 C 0.7366(8) 0.8564(8) 0.8022(4) 0.0545(18) Uani 1 d .
H9 H 0.8001 0.9233 0.7972 0.065 Uiso 1 calc R
C10 C 0.6899(9) 0.7959(9) 0.7297(4) 0.066(2) Uani 1 d .
H10 H 0.7193 0.8239 0.6762 0.079 Uiso 1 calc R
C11 C 0.5997(8) 0.6943(8) 0.7361(4) 0.0571(17) Uani 1 d .
C12 C 0.5505(9) 0.6555(8) 0.8159(4) 0.062(2) Uani 1 d .
H12 H 0.4870 0.5886 0.8203 0.075 Uiso 1 calc R
C13 C 0.5971(8) 0.7173(7) 0.8879(4) 0.0558(18) Uani 1 d .
H13 H 0.5658 0.6907 0.9414 0.067 Uiso 1 calc R
C14 C 0.5549(9) 0.6290(8) 0.6593(4) 0.0587(17) Uani 1 d .
P2 P 0.2591(4) 0.5000 1.0000 0.0806(9) Uani 1 d S
F15 F 0.1592(15) 0.5999(12) 1.0290(6) 0.244(7) Uani 1 d .
F16 F 0.2582(11) 0.5478(8) 0.9062(5) 0.158(3) Uani 1 d .
F17 F 0.3769(15) 0.5866(18) 1.0273(7) 0.298(11) Uani 1 d .
O18 O 0.7739(12) 0.7251(11) 1.1142(5) 0.132(3) Uani 1 d .
C19 C 0.792(2) 0.6042(17) 1.1031(12) 0.197(8) Uani 1 d .
H19A H 0.8380 0.5892 1.0487 0.236 Uiso 1 calc R
H19B H 0.7020 0.5614 1.1021 0.236 Uiso 1 calc R
C20 C 0.879(3) 0.552(2) 1.1735(14) 0.183(11) Uani 1 d .
H20A H 0.8562 0.4639 1.1864 0.220 Uiso 1 calc R
H20B H 0.9781 0.5607 1.1625 0.220 Uiso 1 calc R
C21 C 0.832(3) 0.636(3) 1.2362(11) 0.265(16) Uani 1 d .
H21A H 0.9010 0.6432 1.2812 0.318 Uiso 1 calc R
H21B H 0.7454 0.6042 1.2611 0.318 Uiso 1 calc R
C22 C 0.810(3) 0.752(2) 1.1980(10) 0.227(15) Uani 1 d .
H22A H 0.7349 0.7980 1.2265 0.272 Uiso 1 calc R
H22B H 0.8941 0.8037 1.2002 0.272 Uiso 1 calc R

loop_
_atom_site_aniso_label
_atom_site_aniso_U_11
_atom_site_aniso_U_22
_atom_site_aniso_U_33
_atom_site_aniso_U_23
_atom_site_aniso_U_13
_atom_site_aniso_U_12
Cu1 0.0527(6) 0.0644(7) 0.0305(4) 0.0110(6) 0.000 0.000
N3 0.054(3) 0.051(3) 0.028(2) -0.003(2) 0.000(2) 0.005(3)
N4 0.056(4) 0.084(4) 0.041(3) -0.015(3) -0.005(3) -0.004(4)
C5 0.061(4) 0.053(4) 0.031(3) -0.008(2) 0.004(3) -0.002(3)
C6 0.057(4) 0.075(5) 0.056(4) -0.016(4) 0.004(3) 0.008(4)
C7 0.044(4) 0.122(9) 0.075(5) -0.049(5) 0.002(4) -0.002(5)
C8 0.050(4) 0.049(4) 0.027(2) -0.009(2) -0.001(2) 0.006(3)
C9 0.068(4) 0.061(4) 0.034(3) -0.002(3) 0.003(3) -0.017(4)
C10 0.085(6) 0.081(5) 0.030(3) -0.004(4) 0.000(3) -0.005(5)
C11 0.065(4) 0.071(4) 0.035(3) -0.014(3) -0.004(3) -0.010(4)
C12 0.066(5) 0.079(5) 0.042(3) -0.015(3) -0.005(4) -0.028(5)
C13 0.067(4) 0.064(4) 0.036(3) -0.004(3) 0.002(3) -0.016(4)
C14 0.064(4) 0.076(4) 0.035(3) -0.013(3) -0.009(3) 0.006(4)
P2 0.0781(19) 0.097(2) 0.0665(16) -0.019(2) 0.000 0.000
F15 0.349(15) 0.256(11) 0.127(8) 0.018(7) 0.048(9) 0.201(12)
F16 0.205(8) 0.181(8) 0.087(4) 0.012(5) 0.022(5) 0.002(7)
F17 0.278(15) 0.46(2) 0.157(11) -0.075(12) 0.064(10) -0.241(18)
O18 0.178(8) 0.134(7) 0.085(5) 0.039(5) -0.025(6) 0.023(7)
C19 0.33(2) 0.121(12) 0.138(14) 0.056(11) -0.039(16) -0.055(15)
C20 0.16(2) 0.20(2) 0.188(18) 0.079(17) 0.031(18) 0.054(19)
C21 0.39(4) 0.28(3) 0.118(14) 0.084(18) -0.11(2) 0.00(3)
C22 0.41(5) 0.18(2) 0.089(11) 0.032(13) 0.030(18) 0.04(3)

loop_
_atom_type_symbol
_atom_type_description
_atom_type_scat_dispersion_real
_atom_type_scat_dispersion_imag
_atom_type_scat_source
C C 0.0033 0.0016 'International Tables Vol C Tables 4.2.6.8 and 6.1.1.4'
H H 0.0000 0.0000 'International Tables Vol C Tables 4.2.6.8 and 6.1.1.4'
N N 0.0061 0.0033 'International Tables Vol C Tables 4.2.6.8 and 6.1.1.4'
Cu Cu 0.3201 1.2651 'International Tables Vol C Tables 4.2.6.8 and 6.1.1.4'
P P 0.1023 0.0942 'International Tables Vol C Tables 4.2.6.8 and 6.1.1.4'
F F 0.0171 0.0103 'International Tables Vol C Tables 4.2.6.8 and 6.1.1.4'
O O 0.0106 0.0060 'International Tables Vol C Tables 4.2.6.8 and 6.1.1.4'

loop_
_geom_angle_atom_site_label_1
_geom_angle_atom_site_label_2
_geom_angle_atom_site_label_3
_geom_angle
_geom_angle_site_symmetry_1
_geom_angle_site_symmetry_3
N4 Cu1 N4 135.2(4) 4_656 2_665
N4 Cu1 N3 106.8(2) 4_656 3_577
N4 Cu1 N3 107.3(2) 2_665 3_577
N4 Cu1 N3 107.3(2) 4_656 .
N4 Cu1 N3 106.8(2) 2_665 .
N3 Cu1 N3 79.0(3) 3_577 .
C8 N3 C5 119.4(5) . .
C8 N3 Cu1 106.9(4) . .
C5 N3 Cu1 108.6(4) . .
C14 N4 Cu1 173.2(7) . 2_664
N3 C5 C5 109.2(4) . 3_577
N3 C5 C6 113.5(5) . .
C5 C5 C6 109.8(4) 3_577 .
C7 C6 C5 114.5(7) . .
C6 C7 C7 110.7(6) . 3_577
C9 C8 C13 118.3(6) . .
C9 C8 N3 123.7(6) . .
C13 C8 N3 118.0(5) . .
C10 C9 C8 121.1(7) . .
C9 C10 C11 120.1(7) . .
C10 C11 C12 120.2(6) . .
C10 C11 C14 119.5(6) . .
C12 C11 C14 120.3(7) . .
C13 C12 C11 119.2(7) . .
C12 C13 C8 121.1(6) . .
N4 C14 C11 178.7(9) . .
F15 P2 F15 100.1(13) 3_567 .
F15 P2 F17 171.6(11) 3_567 .
F15 P2 F17 88.2(9) . .
F15 P2 F17 88.2(9) 3_567 3_567
F15 P2 F17 171.6(11) . 3_567
F17 P2 F17 83.4(14) . 3_567
F15 P2 F16 93.3(5) 3_567 3_567
F15 P2 F16 86.3(5) . 3_567
F17 P2 F16 86.0(6) . 3_567
F17 P2 F16 94.5(6) 3_567 3_567
F15 P2 F16 86.3(5) 3_567 .
F15 P2 F16 93.3(5) . .
F17 P2 F16 94.5(6) . .
F17 P2 F16 86.0(6) 3_567 .
F16 P2 F16 179.3(8) 3_567 .
C19 O18 C22 107.2(14) . .
O18 C19 C20 109.7(17) . .
C21 C20 C19 96.4(18) . .
C20 C21 C22 107.6(17) . .
O18 C22 C21 105.4(17) . .

loop_
_geom_bond_atom_site_label_1
_geom_bond_atom_site_label_2
_geom_bond_distance
_geom_bond_site_symmetry_2
Cu1 N4 1.897(6) 4_656
Cu1 N4 1.897(6) 2_665
Cu1 N3 2.213(6) 3_577
Cu1 N3 2.213(6) .
N3 C8 1.412(7) .
N3 C5 1.459(9) .
N4 C14 1.124(8) .
N4 Cu1 1.897(6) 2_664
C5 C5 1.529(11) 3_577
C5 C6 1.535(10) .
C6 C7 1.489(12) .
C7 C7 1.542(15) 3_577
C8 C9 1.382(9) .
C8 C13 1.400(10) .
C9 C10 1.373(10) .
C10 C11 1.374(12) .
C11 C12 1.394(10) .
C11 C14 1.447(9) .
C12 C13 1.374(9) .
P2 F15 1.488(9) 3_567
P2 F15 1.488(9) .
P2 F17 1.508(12) .
P2 F17 1.508(11) 3_567
P2 F16 1.551(8) 3_567
P2 F16 1.551(8) .
O18 C19 1.291(18) .
O18 C22 1.39(2) .
C19 C20 1.48(3) .
C20 C21 1.39(3) .
C21 C22 1.38(2) .
